data_4085371
loop_
_publ_author_name
'Romanov, Alexander S.'
'Bochmann, Manfred'

_publ_section_title
;
 Gold(I) and Gold(III) Complexes of Cyclic (Alkyl)(amino)carbenes.
;
_journal_issue 11
_journal_name_full Organometallics
_journal_page_first 2439
_journal_page_last 2454
_journal_paper_doi 10.1021/om501211p
_journal_volume 34
_journal_year 2015
_chemical_formula_moiety 'C40 H62 Au N2, Br3'
_chemical_formula_sum 'C40 H62 Au Br3 N2'
_chemical_formula_weight 1007.59
_chemical_name_systematic
; 
 ? 
;
_space_group_crystal_system triclinic
_space_group_IT_number 2
_space_group_name_Hall '-P 1'
_space_group_name_H-M_alt 'P -1'
_symmetry_space_group_name_Hall '-P 1'
_symmetry_space_group_name_H-M 'P -1'
_atom_sites_solution_hydrogens geom
_atom_sites_solution_primary direct
_atom_sites_solution_secondary difmap
_audit_creation_method SHELXL-97
_cell_angle_alpha 67.002(5)
_cell_angle_beta 86.712(5)
_cell_angle_gamma 65.479(6)
_cell_formula_units_Z 1
_cell_length_a 9.3466(6)
_cell_length_b 11.0834(6)
_cell_length_c 11.9542(6)
_cell_measurement_reflns_used 6888
_cell_measurement_temperature 140(2)
_cell_measurement_theta_max 32.3528
_cell_measurement_theta_min 2.8565
_cell_volume 1028.97(12)
_computing_cell_refinement
;                                                                         
CrysAlisPro, Agilent Technologies,                                        
Version 1.171.36.21 (release 14-08-2012 CrysAlis171 .NET)                 
(compiled Sep 14 2012,17:21:16)                                           
;
_computing_data_collection
;                                                                         
CrysAlisPro, Agilent Technologies,                                        
Version 1.171.36.21 (release 14-08-2012 CrysAlis171 .NET)                 
(compiled Sep 14 2012,17:21:16)                                           
;
_computing_data_reduction
;                                                                         
CrysAlisPro, Agilent Technologies,                                        
Version 1.171.36.21 (release 14-08-2012 CrysAlis171 .NET)                 
(compiled Sep 14 2012,17:21:16)                                           
;
_computing_molecular_graphics 'ORTEP (Johnson, 1976 and Farrugia, 1997)'
_computing_publication_material 'SHELXL-97 (Sheldrick, 2008) and WINGX (Farrugia, 1999)'
_computing_structure_refinement 'SHELXL-97 (Sheldrick, 2008)'
_computing_structure_solution 'SHELXS-97 (Sheldrick, 2008)'
_diffrn_ambient_temperature 140(2)
_diffrn_detector_area_resol_mean 16.0050
_diffrn_measured_fraction_theta_full 0.997
_diffrn_measured_fraction_theta_max 0.997
_diffrn_measurement_device_type 'Oxford Diffraction Xcalibur 3/Sapphire3 CCD'
_diffrn_measurement_method 'Thin slice \w scans'
_diffrn_radiation_monochromator graphite
_diffrn_radiation_source 'Enhance (Mo) X-ray Source'
_diffrn_radiation_type Mo-K\a
_diffrn_radiation_wavelength 0.71073
_diffrn_reflns_av_R_equivalents 0.0000
_diffrn_reflns_av_sigmaI/netI 0.0403
_diffrn_reflns_limit_h_max 11
_diffrn_reflns_limit_h_min -11
_diffrn_reflns_limit_k_max 13
_diffrn_reflns_limit_k_min -12
_diffrn_reflns_limit_l_max 14
_diffrn_reflns_limit_l_min 0
_diffrn_reflns_number 4046
_diffrn_reflns_theta_full 26.00
_diffrn_reflns_theta_max 26.00
_diffrn_reflns_theta_min 3.23
_exptl_absorpt_coefficient_mu 6.515
_exptl_absorpt_correction_T_max 0.3283
_exptl_absorpt_correction_T_min 0.2296
_exptl_absorpt_correction_type multi-scan
_exptl_absorpt_process_details
;                                                             
 CrysAlisPro RED, Oxford Diffraction Ltd., Version 1.171.33.66
 Empirical absorption correction using spherical harmonics,   
  implemented in SCALE3 ABSPACK scaling algorithm.             
;
_exptl_crystal_colour orange
_exptl_crystal_density_diffrn 1.626
_exptl_crystal_density_meas ?
_exptl_crystal_density_method 'not measured'
_exptl_crystal_description prism
_exptl_crystal_F_000 500
_exptl_crystal_size_max 0.32
_exptl_crystal_size_mid 0.31
_exptl_crystal_size_min 0.22
_refine_diff_density_max 1.854
_refine_diff_density_min -0.704
_refine_diff_density_rms 0.106
_refine_ls_extinction_method none
_refine_ls_goodness_of_fit_ref 1.051
_refine_ls_hydrogen_treatment constr
_refine_ls_matrix_type full
_refine_ls_number_parameters 219
_refine_ls_number_reflns 4046
_refine_ls_number_restraints 0
_refine_ls_restrained_S_all 1.051
_refine_ls_R_factor_all 0.0265
_refine_ls_R_factor_gt 0.0244
_refine_ls_shift/su_max 0.001
_refine_ls_shift/su_mean 0.000
_refine_ls_structure_factor_coef Fsqd
_refine_ls_weighting_details 'calc w=1/[\s^2^(Fo^2^)+(0.0312P)^2^+0.0000P] where P=(Fo^2^+2Fc^2^)/3'
_refine_ls_weighting_scheme calc
_refine_ls_wR_factor_gt 0.0590
_refine_ls_wR_factor_ref 0.0603
_reflns_number_gt 3827
_reflns_number_total 4046
_reflns_threshold_expression I>2sigma(I)
_cod_data_source_file om501211p_si_002.cif
_cod_data_source_block 23a_[(Me2CAAC)2Au]Br3
_cod_depositor_comments
;
The following automatic conversions were performed:

'_exptl_crystal_density_meas' value 'not measured' was changed to '?'
- the value is perceived as not measured.

Automatic conversion script
Id: cif_fix_values 3008 2015-01-20 13:52:24Z robertas 

 Adding full bibliography for 4085360--4085377.cif.

 Adding full bibliography for 4085360--4085377.cif.
;
_cod_database_code 4085371

loop_
_symmetry_equiv_pos_as_xyz
'x, y, z'
'-x, -y, -z'

loop_
_atom_site_label
_atom_site_type_symbol
_atom_site_fract_x
_atom_site_fract_y
_atom_site_fract_z
_atom_site_U_iso_or_equiv
_atom_site_adp_type
_atom_site_occupancy
_atom_site_symmetry_multiplicity
_atom_site_calc_flag
_atom_site_refinement_flags
Au1 Au 0.0000 0.0000 0.0000 0.01896(6) Uani 1 2 d S
N1 N -0.1360(3) 0.1677(3) -0.2591(2) 0.0181(5) Uani 1 1 d .
C4 C -0.1914(4) 0.1764(3) -0.3818(3) 0.0229(7) Uani 1 1 d .
C14 C -0.4134(4) 0.3359(3) -0.1619(3) 0.0249(7) Uani 1 1 d .
H14A H -0.3999 0.2551 -0.1830 0.030 Uiso 1 1 calc R
C17 C 0.0383(4) -0.2116(3) -0.1639(3) 0.0268(7) Uani 1 1 d .
H17A H 0.0504 -0.2562 -0.0760 0.040 Uiso 1 1 calc R
H17B H 0.1311 -0.1971 -0.1903 0.040 Uiso 1 1 calc R
H17C H 0.0249 -0.2733 -0.1965 0.040 Uiso 1 1 calc R
C2 C -0.1073(4) -0.0651(3) -0.2098(3) 0.0219(6) Uani 1 1 d .
C5 C -0.1418(3) 0.2949(3) -0.2437(3) 0.0204(6) Uani 1 1 d .
C3 C -0.1320(4) 0.0139(3) -0.3511(3) 0.0248(7) Uani 1 1 d .
H3A H -0.0330 -0.0213 -0.3839 0.030 Uiso 1 1 calc R
H3B H -0.2093 -0.0030 -0.3861 0.030 Uiso 1 1 calc R
C11 C 0.1458(3) 0.2284(3) -0.2960(3) 0.0246(7) Uani 1 1 d .
H11A H 0.1264 0.1563 -0.3127 0.030 Uiso 1 1 calc R
C19 C -0.1157(4) 0.2492(4) -0.4869(3) 0.0303(8) Uani 1 1 d .
H19A H -0.1394 0.3445 -0.4923 0.045 Uiso 1 1 calc R
H19B H -0.1570 0.2567 -0.5622 0.045 Uiso 1 1 calc R
H19C H -0.0030 0.1926 -0.4727 0.045 Uiso 1 1 calc R
C6 C -0.2766(4) 0.3768(3) -0.2039(3) 0.0230(7) Uani 1 1 d .
C1 C -0.0881(3) 0.0413(3) -0.1683(3) 0.0199(6) Uani 1 1 d .
C12 C 0.2030(4) 0.3121(4) -0.4088(3) 0.0339(8) Uani 1 1 d .
H12A H 0.1181 0.3697 -0.4751 0.051 Uiso 1 1 calc R
H12B H 0.2903 0.2451 -0.4317 0.051 Uiso 1 1 calc R
H12C H 0.2366 0.3741 -0.3908 0.051 Uiso 1 1 calc R
C10 C -0.0094(4) 0.3270(3) -0.2665(3) 0.0236(7) Uani 1 1 d .
C18 C -0.2518(4) -0.0871(4) -0.1574(3) 0.0283(7) Uani 1 1 d .
H18A H -0.2271 -0.1427 -0.0705 0.043 Uiso 1 1 calc R
H18B H -0.2803 -0.1379 -0.1947 0.043 Uiso 1 1 calc R
H18C H -0.3390 0.0055 -0.1740 0.043 Uiso 1 1 calc R
C13 C 0.2736(4) 0.1473(4) -0.1852(3) 0.0305(8) Uani 1 1 d .
H13A H 0.2343 0.0978 -0.1144 0.046 Uiso 1 1 calc R
H13B H 0.3002 0.2152 -0.1706 0.046 Uiso 1 1 calc R
H13C H 0.3664 0.0780 -0.2013 0.046 Uiso 1 1 calc R
C16 C -0.5748(4) 0.4614(4) -0.2256(4) 0.0333(8) Uani 1 1 d .
H16A H -0.5791 0.4877 -0.3124 0.050 Uiso 1 1 calc R
H16B H -0.5888 0.5433 -0.2089 0.050 Uiso 1 1 calc R
H16C H -0.6576 0.4319 -0.1955 0.050 Uiso 1 1 calc R
C15 C -0.4104(4) 0.2848(4) -0.0226(3) 0.0314(8) Uani 1 1 d .
H15A H -0.3136 0.2000 0.0168 0.047 Uiso 1 1 calc R
H15B H -0.4990 0.2622 0.0018 0.047 Uiso 1 1 calc R
H15C H -0.4167 0.3604 0.0007 0.047 Uiso 1 1 calc R
C20 C -0.3713(4) 0.2612(4) -0.4103(3) 0.0290(7) Uani 1 1 d .
H20A H -0.4011 0.3584 -0.4183 0.043 Uiso 1 1 calc R
H20B H -0.4202 0.2149 -0.3450 0.043 Uiso 1 1 calc R
H20C H -0.4058 0.2635 -0.4856 0.043 Uiso 1 1 calc R
C7 C -0.2790(4) 0.4990(4) -0.1946(3) 0.0299(8) Uani 1 1 d .
H7A H -0.3681 0.5575 -0.1707 0.036 Uiso 1 1 calc R
C9 C -0.0185(4) 0.4480(4) -0.2536(3) 0.0313(8) Uani 1 1 d .
H9A H 0.0676 0.4713 -0.2679 0.038 Uiso 1 1 calc R
C8 C -0.1526(4) 0.5356(4) -0.2199(4) 0.0380(9) Uani 1 1 d .
H8A H -0.1577 0.6187 -0.2143 0.046 Uiso 1 1 calc R
Br1 Br 0.5000 0.0000 0.5000 0.02624(11) Uani 1 2 d S
Br2 Br 0.36616(4) -0.12178(4) 0.66834(3) 0.03537(10) Uani 1 1 d .

loop_
_atom_site_aniso_label
_atom_site_aniso_U_11
_atom_site_aniso_U_22
_atom_site_aniso_U_33
_atom_site_aniso_U_23
_atom_site_aniso_U_13
_atom_site_aniso_U_12
Au1 0.01879(9) 0.01778(9) 0.01935(10) -0.00652(7) -0.00110(6) -0.00740(6)
N1 0.0154(12) 0.0184(12) 0.0201(13) -0.0073(11) -0.0009(10) -0.0069(10)
C4 0.0259(16) 0.0246(16) 0.0176(16) -0.0099(13) -0.0024(13) -0.0083(13)
C14 0.0206(16) 0.0254(16) 0.0284(18) -0.0132(14) 0.0030(13) -0.0076(13)
C17 0.0275(17) 0.0213(16) 0.0297(19) -0.0101(14) -0.0005(14) -0.0084(13)
C2 0.0227(15) 0.0214(15) 0.0252(17) -0.0123(13) 0.0019(13) -0.0099(12)
C5 0.0181(14) 0.0169(14) 0.0223(16) -0.0072(13) -0.0024(12) -0.0040(11)
C3 0.0254(16) 0.0252(16) 0.0265(18) -0.0148(14) -0.0011(13) -0.0085(13)
C11 0.0195(15) 0.0224(15) 0.0316(19) -0.0107(14) 0.0044(14) -0.0089(12)
C19 0.0329(18) 0.0301(18) 0.0241(18) -0.0097(15) 0.0002(15) -0.0108(14)
C6 0.0223(15) 0.0213(15) 0.0218(17) -0.0074(13) -0.0010(13) -0.0070(12)
C1 0.0138(14) 0.0231(15) 0.0232(17) -0.0107(13) 0.0040(12) -0.0072(11)
C12 0.0298(18) 0.0317(19) 0.041(2) -0.0152(17) 0.0104(16) -0.0138(15)
C10 0.0226(15) 0.0216(15) 0.0240(17) -0.0076(13) -0.0006(13) -0.0083(12)
C18 0.0258(17) 0.0293(17) 0.037(2) -0.0163(16) 0.0046(14) -0.0155(14)
C13 0.0253(17) 0.0275(17) 0.037(2) -0.0126(16) 0.0010(15) -0.0097(13)
C16 0.0244(17) 0.0302(18) 0.043(2) -0.0156(17) -0.0026(16) -0.0086(14)
C15 0.0289(18) 0.0357(19) 0.031(2) -0.0153(16) 0.0068(15) -0.0140(15)
C20 0.0254(17) 0.0314(18) 0.0274(18) -0.0143(15) -0.0029(14) -0.0066(14)
C7 0.0275(17) 0.0259(17) 0.040(2) -0.0197(16) 0.0072(15) -0.0093(14)
C9 0.0249(17) 0.0317(18) 0.043(2) -0.0176(17) 0.0055(15) -0.0147(14)
C8 0.0353(19) 0.0311(19) 0.063(3) -0.0292(19) 0.0111(18) -0.0188(16)
Br1 0.0245(2) 0.0282(2) 0.0283(3) -0.0147(2) 0.00175(19) -0.00998(18)
Br2 0.0396(2) 0.0349(2) 0.0346(2) -0.01591(17) 0.01025(17) -0.01752(16)

loop_
_atom_type_symbol
_atom_type_description
_atom_type_scat_dispersion_real
_atom_type_scat_dispersion_imag
_atom_type_scat_source
C C 0.0033 0.0016 'International Tables Vol C Tables 4.2.6.8 and 6.1.1.4'
Au Au -2.0133 8.8022 'International Tables Vol C Tables 4.2.6.8 and 6.1.1.4'
Br Br -0.2901 2.4595 'International Tables Vol C Tables 4.2.6.8 and 6.1.1.4'
N N 0.0061 0.0033 'International Tables Vol C Tables 4.2.6.8 and 6.1.1.4'
H H 0.0000 0.0000 'International Tables Vol C Tables 4.2.6.8 and 6.1.1.4'

loop_
_geom_angle_atom_site_label_1
_geom_angle_atom_site_label_2
_geom_angle_atom_site_label_3
_geom_angle
_geom_angle_site_symmetry_1
_geom_angle_site_symmetry_3
C1 Au1 C1 180.00(7) 2 .
C1 N1 C5 121.9(2) . .
C1 N1 C4 115.6(2) . .
C5 N1 C4 122.4(2) . .
C19 C4 C20 108.9(3) . .
C19 C4 N1 112.0(2) . .
C20 C4 N1 109.7(2) . .
C19 C4 C3 112.4(3) . .
C20 C4 C3 113.9(3) . .
N1 C4 C3 99.7(2) . .
C6 C14 C15 110.6(3) . .
C6 C14 C16 112.2(3) . .
C15 C14 C16 109.9(3) . .
C6 C14 H14A 108.0 . .
C15 C14 H14A 108.0 . .
C16 C14 H14A 108.0 . .
C2 C17 H17A 109.5 . .
C2 C17 H17B 109.5 . .
H17A C17 H17B 109.5 . .
C2 C17 H17C 109.5 . .
H17A C17 H17C 109.5 . .
H17B C17 H17C 109.5 . .
C1 C2 C18 107.3(2) . .
C1 C2 C17 111.9(2) . .
C18 C2 C17 109.2(3) . .
C1 C2 C3 102.9(2) . .
C18 C2 C3 113.2(3) . .
C17 C2 C3 112.1(3) . .
C6 C5 C10 122.7(3) . .
C6 C5 N1 118.8(3) . .
C10 C5 N1 118.5(3) . .
C4 C3 C2 107.0(2) . .
C4 C3 H3A 110.3 . .
C2 C3 H3A 110.3 . .
C4 C3 H3B 110.3 . .
C2 C3 H3B 110.3 . .
H3A C3 H3B 108.6 . .
C12 C11 C10 112.1(3) . .
C12 C11 C13 110.6(3) . .
C10 C11 C13 110.2(3) . .
C12 C11 H11A 107.9 . .
C10 C11 H11A 107.9 . .
C13 C11 H11A 107.9 . .
C4 C19 H19A 109.5 . .
C4 C19 H19B 109.5 . .
H19A C19 H19B 109.5 . .
C4 C19 H19C 109.5 . .
H19A C19 H19C 109.5 . .
H19B C19 H19C 109.5 . .
C7 C6 C5 116.8(3) . .
C7 C6 C14 118.3(3) . .
C5 C6 C14 124.8(3) . .
N1 C1 C2 109.8(3) . .
N1 C1 Au1 123.1(2) . .
C2 C1 Au1 127.1(2) . .
C11 C12 H12A 109.5 . .
C11 C12 H12B 109.5 . .
H12A C12 H12B 109.5 . .
C11 C12 H12C 109.5 . .
H12A C12 H12C 109.5 . .
H12B C12 H12C 109.5 . .
C9 C10 C5 117.6(3) . .
C9 C10 C11 119.3(3) . .
C5 C10 C11 123.0(3) . .
C2 C18 H18A 109.5 . .
C2 C18 H18B 109.5 . .
H18A C18 H18B 109.5 . .
C2 C18 H18C 109.5 . .
H18A C18 H18C 109.5 . .
H18B C18 H18C 109.5 . .
C11 C13 H13A 109.5 . .
C11 C13 H13B 109.5 . .
H13A C13 H13B 109.5 . .
C11 C13 H13C 109.5 . .
H13A C13 H13C 109.5 . .
H13B C13 H13C 109.5 . .
C14 C16 H16A 109.5 . .
C14 C16 H16B 109.5 . .
H16A C16 H16B 109.5 . .
C14 C16 H16C 109.5 . .
H16A C16 H16C 109.5 . .
H16B C16 H16C 109.5 . .
C14 C15 H15A 109.5 . .
C14 C15 H15B 109.5 . .
H15A C15 H15B 109.5 . .
C14 C15 H15C 109.5 . .
H15A C15 H15C 109.5 . .
H15B C15 H15C 109.5 . .
C4 C20 H20A 109.5 . .
C4 C20 H20B 109.5 . .
H20A C20 H20B 109.5 . .
C4 C20 H20C 109.5 . .
H20A C20 H20C 109.5 . .
H20B C20 H20C 109.5 . .
C8 C7 C6 121.8(3) . .
C8 C7 H7A 119.1 . .
C6 C7 H7A 119.1 . .
C10 C9 C8 121.5(3) . .
C10 C9 H9A 119.2 . .
C8 C9 H9A 119.2 . .
C9 C8 C7 119.6(3) . .
C9 C8 H8A 120.2 . .
C7 C8 H8A 120.2 . .
Br2 Br1 Br2 180.000(1) . 2_656

loop_
_geom_bond_atom_site_label_1
_geom_bond_atom_site_label_2
_geom_bond_distance
_geom_bond_site_symmetry_2
Au1 C1 2.024(3) 2
Au1 C1 2.024(3) .
N1 C1 1.299(4) .
N1 C5 1.470(4) .
N1 C4 1.538(4) .
C4 C19 1.520(5) .
C4 C20 1.527(4) .
C4 C3 1.538(4) .
C14 C6 1.524(4) .
C14 C15 1.533(5) .
C14 C16 1.534(4) .
C14 H14A 0.9800 .
C17 C2 1.531(4) .
C17 H17A 0.9600 .
C17 H17B 0.9600 .
C17 H17C 0.9600 .
C2 C1 1.521(4) .
C2 C18 1.527(4) .
C2 C3 1.547(4) .
C5 C6 1.399(4) .
C5 C10 1.408(4) .
C3 H3A 0.9700 .
C3 H3B 0.9700 .
C11 C12 1.521(5) .
C11 C10 1.533(4) .
C11 C13 1.532(4) .
C11 H11A 0.9800 .
C19 H19A 0.9600 .
C19 H19B 0.9600 .
C19 H19C 0.9600 .
C6 C7 1.392(4) .
C12 H12A 0.9600 .
C12 H12B 0.9600 .
C12 H12C 0.9600 .
C10 C9 1.377(4) .
C18 H18A 0.9600 .
C18 H18B 0.9600 .
C18 H18C 0.9600 .
C13 H13A 0.9600 .
C13 H13B 0.9600 .
C13 H13C 0.9600 .
C16 H16A 0.9600 .
C16 H16B 0.9600 .
C16 H16C 0.9600 .
C15 H15A 0.9600 .
C15 H15B 0.9600 .
C15 H15C 0.9600 .
C20 H20A 0.9600 .
C20 H20B 0.9600 .
C20 H20C 0.9600 .
C7 C8 1.384(5) .
C7 H7A 0.9300 .
C9 C8 1.384(5) .
C9 H9A 0.9300 .
C8 H8A 0.9300 .
Br1 Br2 2.5350(4) .
Br1 Br2 2.5350(4) 2_656

loop_
_geom_torsion_atom_site_label_1
_geom_torsion_atom_site_label_2
_geom_torsion_atom_site_label_3
_geom_torsion_atom_site_label_4
_geom_torsion
_geom_torsion_site_symmetry_1
C1 N1 C4 C19 -130.8(3) .
C5 N1 C4 C19 51.4(3) .
C1 N1 C4 C20 108.2(3) .
C5 N1 C4 C20 -69.7(3) .
C1 N1 C4 C3 -11.6(3) .
C5 N1 C4 C3 170.5(2) .
C1 N1 C5 C6 -85.6(3) .
C4 N1 C5 C6 92.1(3) .
C1 N1 C5 C10 92.7(4) .
C4 N1 C5 C10 -89.6(3) .
C19 C4 C3 C2 139.0(3) .
C20 C4 C3 C2 -96.6(3) .
N1 C4 C3 C2 20.2(3) .
C1 C2 C3 C4 -22.1(3) .
C18 C2 C3 C4 93.3(3) .
C17 C2 C3 C4 -142.6(3) .
C10 C5 C6 C7 3.9(5) .
N1 C5 C6 C7 -177.9(3) .
C10 C5 C6 C14 -171.6(3) .
N1 C5 C6 C14 6.6(5) .
C15 C14 C6 C7 -68.3(4) .
C16 C14 C6 C7 54.7(4) .
C15 C14 C6 C5 107.1(3) .
C16 C14 C6 C5 -129.8(3) .
C5 N1 C1 C2 175.6(2) .
C4 N1 C1 C2 -2.3(3) .
C5 N1 C1 Au1 -5.1(4) .
C4 N1 C1 Au1 177.03(19) .
C18 C2 C1 N1 -104.4(3) .
C17 C2 C1 N1 135.8(3) .
C3 C2 C1 N1 15.2(3) .
C18 C2 C1 Au1 76.3(3) .
C17 C2 C1 Au1 -43.5(4) .
C3 C2 C1 Au1 -164.1(2) .
C1 Au1 C1 N1 -139.0(3) 2
C1 Au1 C1 C2 40.2(2) 2
C6 C5 C10 C9 -2.9(5) .
N1 C5 C10 C9 178.9(3) .
C6 C5 C10 C11 172.8(3) .
N1 C5 C10 C11 -5.4(5) .
C12 C11 C10 C9 -53.7(4) .
C13 C11 C10 C9 69.9(4) .
C12 C11 C10 C5 130.6(3) .
C13 C11 C10 C5 -105.7(4) .
C5 C6 C7 C8 -1.9(5) .
C14 C6 C7 C8 173.9(3) .
C5 C10 C9 C8 -0.2(5) .
C11 C10 C9 C8 -176.1(3) .
C10 C9 C8 C7 2.1(6) .
C6 C7 C8 C9 -1.0(6) .
